data_7055387
loop_
_publ_author_name
'Simpson, Peter V.'
'Skelton, Brian W.'
'Raiteri, Paolo'
'Massi, Massimiliano'

_publ_section_title
;
 Photophysical and photochemical studies of tricarbonyl rhenium(i)
 N-heterocyclic carbene complexes containing azide and triazolate ligands
;
_journal_issue 7
_journal_name_full 'New J. Chem.'
_journal_page_first 5797
_journal_paper_doi 10.1039/C5NJ03301B
_journal_volume 40
_journal_year 2016
_chemical_formula_moiety 'C26 H23 N6 O7 Re'
_chemical_formula_sum 'C26 H23 N6 O7 Re'
_chemical_formula_weight 717.7
_space_group_IT_number 14
_symmetry_cell_setting monoclinic
_symmetry_Int_Tables_number 14
_symmetry_space_group_name_Hall '-P 2yn'
_symmetry_space_group_name_H-M 'P 1 21/n 1'
_atom_sites_solution_hydrogens geom
_audit_creation_date 2014-11-19T08:29:30-00:00
_audit_creation_method 'WinGX routine CIF_UPDATE'
_audit_update_record
;
2015-10-19 deposited with the CCDC.
2016-02-22 downloaded from the CCDC.
;
_cell_angle_alpha 90
_cell_angle_beta 105.980(2)
_cell_angle_gamma 90
_cell_formula_units_Z 4
_cell_length_a 11.3508(2)
_cell_length_b 14.0357(2)
_cell_length_c 16.9573(2)
_cell_measurement_reflns_used 17671
_cell_measurement_temperature 100(2)
_cell_measurement_theta_max 31.748
_cell_measurement_theta_min 2.354
_cell_volume 2597.18(7)
_computing_cell_refinement
;
        CrysAlisPro, Oxford Diffraction Ltd.,
        Version 1.171.33.52 (release 06-11-2009 CrysAlis171 .NET)
        (compiled Nov  6 2009,16:24:50)
;
_computing_data_collection
;
        CrysAlisPro, Oxford Diffraction Ltd.,
        Version 1.171.33.52 (release 06-11-2009 CrysAlis171 .NET)
        (compiled Nov  6 2009,16:24:50)
;
_computing_data_reduction
;
        CrysAlisPro, Oxford Diffraction Ltd.,
        Version 1.171.33.52 (release 06-11-2009 CrysAlis171 .NET)
        (compiled Nov  6 2009,16:24:50)
;
_computing_molecular_graphics 'Diamond (Brandenburg, K., (1999)'
_computing_publication_material 'WinGX Farrugia, L. J. (1999)'
_computing_structure_refinement 'SHELXL-2014/7 (Sheldrick, 2014)'
_computing_structure_solution 'SIR92 (Altomare et al., 1994)'
_diffrn_ambient_temperature 100(2)
_diffrn_detector 'CCD plate'
_diffrn_detector_area_resol_mean 16.0009
_diffrn_measured_fraction_theta_full 1
_diffrn_measured_fraction_theta_max 0.951
_diffrn_measurement_device 'four-circle diffractometer'
_diffrn_measurement_device_type 'Oxford Diffraction Xcalibur diffractometer'
_diffrn_measurement_method '\w scans'
_diffrn_orient_matrix_UB_11 0.0334313
_diffrn_orient_matrix_UB_12 -0.0428614
_diffrn_orient_matrix_UB_13 0.0114114
_diffrn_orient_matrix_UB_21 0.0556702
_diffrn_orient_matrix_UB_22 0.0260375
_diffrn_orient_matrix_UB_23 0.0093709
_diffrn_orient_matrix_UB_31 -0.0030394
_diffrn_orient_matrix_UB_32 0.00598
_diffrn_orient_matrix_UB_33 0.0409469
_diffrn_radiation_monochromator graphite
_diffrn_radiation_probe x-ray
_diffrn_radiation_type MoK\a
_diffrn_radiation_wavelength 0.71073
_diffrn_reflns_av_R_equivalents 0.0533
_diffrn_reflns_av_unetI/netI 0.0736
_diffrn_reflns_Laue_measured_fraction_full 1
_diffrn_reflns_Laue_measured_fraction_max 0.951
_diffrn_reflns_limit_h_max 16
_diffrn_reflns_limit_h_min -16
_diffrn_reflns_limit_k_max 20
_diffrn_reflns_limit_k_min -20
_diffrn_reflns_limit_l_max 25
_diffrn_reflns_limit_l_min -24
_diffrn_reflns_number 53533
_diffrn_reflns_point_group_measured_fraction_full 1
_diffrn_reflns_point_group_measured_fraction_max 0.951
_diffrn_reflns_theta_full 30
_diffrn_reflns_theta_max 32.194
_diffrn_reflns_theta_min 2.422
_diffrn_source 'Enhance (Mo) X-ray Source'
_exptl_absorpt_coefficient_mu 4.737
_exptl_absorpt_correction_T_max 0.84
_exptl_absorpt_correction_T_min 0.531
_exptl_absorpt_correction_type analytical
_exptl_absorpt_process_details
;
    CrysAlisPro, Agilent Technologies,
Analytical numeric absorption correction using a multifaceted crystal
               model based on expressions derived by R.C. Clark & J.S.
        (Clark, R. C. & Reid, J. S. (1995). Acta Cryst. A51, 887-897)


;
_exptl_crystal_colour 'pale yellow'
_exptl_crystal_density_diffrn 1.835
_exptl_crystal_description rod
_exptl_crystal_F_000 1408
_exptl_crystal_size_max 0.21
_exptl_crystal_size_mid 0.06
_exptl_crystal_size_min 0.04
_refine_diff_density_max 1.355
_refine_diff_density_min -1.154
_refine_diff_density_rms 0.143
_refine_ls_extinction_method none
_refine_ls_goodness_of_fit_ref 1.086
_refine_ls_hydrogen_treatment constr
_refine_ls_matrix_type full
_refine_ls_number_parameters 366
_refine_ls_number_reflns 8703
_refine_ls_number_restraints 0
_refine_ls_restrained_S_all 1.086
_refine_ls_R_factor_all 0.0469
_refine_ls_R_factor_gt 0.0326
_refine_ls_shift/su_max 0.024
_refine_ls_shift/su_mean 0
_refine_ls_structure_factor_coef Fsqd
_refine_ls_weighting_details 'w=1/[\s^2^(Fo^2^)+(0.0191P)^2^+3.0312P] where P=(Fo^2^+2Fc^2^)/3'
_refine_ls_weighting_scheme calc
_refine_ls_wR_factor_gt 0.0572
_refine_ls_wR_factor_ref 0.061
_reflns_number_gt 7143
_reflns_number_total 8703
_reflns_threshold_expression 'I > 2\s(I)'
_cod_data_source_file c5nj03301b2.cif
_cod_data_source_block mxm132a
_cod_depositor_comments 'Adding full bibliography for 7055385--7055388.cif.'
_cod_original_sg_symbol_H-M 'P 21/n'
_cod_database_code 7055387

loop_
_symmetry_equiv_pos_as_xyz
'x, y, z'
'-x+1/2, y+1/2, -z+1/2'
'-x, -y, -z'
'x-1/2, -y-1/2, z-1/2'

loop_
_atom_site_label
_atom_site_type_symbol
_atom_site_fract_x
_atom_site_fract_y
_atom_site_fract_z
_atom_site_U_iso_or_equiv
_atom_site_adp_type
_atom_site_occupancy
_atom_site_calc_flag
Re1 Re 0.50284(2) 0.62368(2) 0.26281(2) 0.01468(3) Uani 1 d
C101 C 0.3435(3) 0.6431(2) 0.27899(18) 0.0201(6) Uani 1 d
O101 O 0.2497(2) 0.65536(17) 0.29141(14) 0.0278(5) Uani 1 d
C102 C 0.5516(3) 0.7503(2) 0.30717(17) 0.0189(6) Uani 1 d
O102 O 0.5794(2) 0.82588(16) 0.33188(14) 0.0258(5) Uani 1 d
C103 C 0.5563(3) 0.5691(2) 0.37130(19) 0.0216(6) Uani 1 d
O103 O 0.5878(2) 0.53669(18) 0.43584(14) 0.0309(6) Uani 1 d
N1 N 0.4501(2) 0.40228(18) 0.20397(15) 0.0180(5) Uani 1 d
C2 C 0.4529(3) 0.4967(2) 0.19344(17) 0.0161(5) Uani 1 d
N3 N 0.4125(2) 0.50817(18) 0.10952(14) 0.0175(5) Uani 1 d
C4 C 0.3849(3) 0.4211(2) 0.0696(2) 0.0235(6) Uani 1 d
H4 H 0.3552 0.4108 0.0121 0.028 Uiso 1 calc
C5 C 0.4088(3) 0.3545(2) 0.12884(19) 0.0244(7) Uani 1 d
H5 H 0.3994 0.2876 0.1212 0.029 Uiso 1 calc
C11 C 0.4813(3) 0.3555(2) 0.28324(18) 0.0185(6) Uani 1 d
C12 C 0.6003(3) 0.3225(2) 0.31597(18) 0.0177(6) Uani 1 d
C13 C 0.6268(3) 0.2792(2) 0.39227(18) 0.0214(6) Uani 1 d
H13 H 0.7066 0.2542 0.4154 0.026 Uiso 1 calc
C14 C 0.5398(3) 0.2712(2) 0.43606(19) 0.0254(7) Uani 1 d
C15 C 0.4228(3) 0.3051(2) 0.4003(2) 0.0292(8) Uani 1 d
H15 H 0.3627 0.2996 0.4296 0.035 Uiso 1 calc
C16 C 0.3905(3) 0.3466(2) 0.3235(2) 0.0253(7) Uani 1 d
C17 C 0.6980(3) 0.3330(2) 0.27150(19) 0.0237(6) Uani 1 d
H17A H 0.7786 0.3201 0.3096 0.035 Uiso 1 calc
H17B H 0.6965 0.398 0.2502 0.035 Uiso 1 calc
H17C H 0.6824 0.2876 0.2259 0.035 Uiso 1 calc
C18 C 0.5739(4) 0.2292(3) 0.5212(2) 0.0347(8) Uani 1 d
H18A H 0.6088 0.2791 0.5613 0.052 Uiso 1 calc
H18B H 0.6344 0.1785 0.5248 0.052 Uiso 1 calc
H18C H 0.5005 0.2028 0.5329 0.052 Uiso 1 calc
C19 C 0.2626(3) 0.3824(3) 0.2852(3) 0.0377(9) Uani 1 d
H19A H 0.2089 0.3618 0.3183 0.057 Uiso 1 calc
H19B H 0.2323 0.3566 0.2296 0.057 Uiso 1 calc
H19C H 0.2634 0.4522 0.2827 0.057 Uiso 1 calc
N21 N 0.4471(2) 0.66838(17) 0.13366(14) 0.0160(5) Uani 1 d
C22 C 0.4062(3) 0.6004(2) 0.07661(18) 0.0175(6) Uani 1 d
C23 C 0.3594(3) 0.6195(2) -0.00648(18) 0.0232(6) Uani 1 d
H23 H 0.3306 0.5698 -0.045 0.028 Uiso 1 calc
C24 C 0.3565(3) 0.7137(2) -0.03106(19) 0.0262(7) Uani 1 d
H24 H 0.324 0.7298 -0.0873 0.031 Uiso 1 calc
C25 C 0.4007(3) 0.7843(2) 0.02617(19) 0.0245(7) Uani 1 d
H25 H 0.4004 0.8491 0.0099 0.029 Uiso 1 calc
C26 C 0.4454(3) 0.7588(2) 0.10734(18) 0.0197(6) Uani 1 d
H26 H 0.4764 0.8074 0.1466 0.024 Uiso 1 calc
N41 N 0.7824(2) 0.59496(18) 0.31509(15) 0.0173(5) Uani 1 d
N42 N 0.6848(2) 0.59941(17) 0.24846(14) 0.0159(5) Uani 1 d
N43 N 0.7140(2) 0.58105(18) 0.17865(14) 0.0169(5) Uani 1 d
C44 C 0.8352(3) 0.5627(2) 0.20128(17) 0.0160(5) Uani 1 d
C45 C 0.8773(3) 0.5714(2) 0.28645(17) 0.0158(5) Uani 1 d
C46 C 0.9009(3) 0.5448(2) 0.13892(18) 0.0174(6) Uani 1 d
O46 O 0.8519(2) 0.53071(16) 0.06703(12) 0.0220(5) Uani 1 d
O47 O 1.02235(19) 0.54789(16) 0.17193(12) 0.0206(4) Uani 1 d
C47 C 1.0947(3) 0.5320(3) 0.1151(2) 0.0259(7) Uani 1 d
H47A H 1.0747 0.4694 0.0892 0.039 Uiso 1 calc
H47B H 1.182 0.534 0.1447 0.039 Uiso 1 calc
H47C H 1.0766 0.5817 0.0729 0.039 Uiso 1 calc
C48 C 0.9962(3) 0.5460(2) 0.34475(18) 0.0214(6) Uani 1 d
O48 O 1.0460(2) 0.47046(18) 0.34567(15) 0.0323(6) Uani 1 d
O49 O 1.0382(2) 0.61489(18) 0.39944(14) 0.0313(5) Uani 1 d
C49 C 1.1486(4) 0.5881(3) 0.4634(2) 0.0429(10) Uani 1 d
H49A H 1.1303 0.5338 0.4944 0.064 Uiso 1 calc
H49B H 1.1758 0.6421 0.5006 0.064 Uiso 1 calc
H49C H 1.2134 0.5706 0.4381 0.064 Uiso 1 calc

loop_
_atom_site_aniso_label
_atom_site_aniso_U_11
_atom_site_aniso_U_22
_atom_site_aniso_U_33
_atom_site_aniso_U_23
_atom_site_aniso_U_13
_atom_site_aniso_U_12
Re1 0.01405(5) 0.01576(5) 0.01484(5) -0.00018(4) 0.00501(4) -0.00007(5)
C101 0.0243(15) 0.0178(15) 0.0178(14) -0.0026(10) 0.0053(11) -0.0038(12)
O101 0.0191(11) 0.0335(13) 0.0340(13) -0.0046(10) 0.0126(10) 0.0004(10)
C102 0.0166(14) 0.0287(16) 0.0134(13) 0.0033(11) 0.0075(11) 0.0010(12)
O102 0.0315(13) 0.0198(12) 0.0277(12) -0.0060(9) 0.0106(10) -0.0062(10)
C103 0.0202(15) 0.0228(16) 0.0230(16) -0.0027(12) 0.0078(12) 0.0006(12)
O103 0.0378(14) 0.0351(14) 0.0196(11) 0.0076(10) 0.0075(10) 0.0030(11)
N1 0.0166(12) 0.0153(12) 0.0214(13) 0.0006(9) 0.0042(10) -0.0001(9)
C2 0.0120(12) 0.0173(14) 0.0186(14) 0.0006(10) 0.0038(10) 0.0003(11)
N3 0.0153(12) 0.0191(12) 0.0170(12) -0.0007(9) 0.0026(9) 0.0005(10)
C4 0.0235(16) 0.0212(16) 0.0233(16) -0.0057(12) 0.0022(12) -0.0012(13)
C5 0.0239(16) 0.0191(16) 0.0259(16) -0.0069(12) -0.0003(12) 0.0000(12)
C11 0.0211(14) 0.0139(14) 0.0203(14) 0.0020(10) 0.0051(11) 0.0005(11)
C12 0.0199(14) 0.0138(13) 0.0208(14) -0.0024(11) 0.0080(11) 0.0005(11)
C13 0.0233(15) 0.0203(15) 0.0196(14) -0.0012(11) 0.0040(12) 0.0025(12)
C14 0.040(2) 0.0177(15) 0.0221(15) -0.0019(12) 0.0139(14) -0.0011(14)
C15 0.039(2) 0.0204(16) 0.0379(19) 0.0034(14) 0.0261(16) 0.0021(14)
C16 0.0218(16) 0.0179(15) 0.0398(19) 0.0041(13) 0.0145(14) 0.0023(12)
C17 0.0217(15) 0.0291(17) 0.0217(15) 0.0027(12) 0.0086(12) 0.0066(13)
C18 0.051(2) 0.033(2) 0.0223(17) 0.0006(14) 0.0145(16) -0.0007(17)
C19 0.0236(17) 0.031(2) 0.065(3) 0.0165(18) 0.0217(17) 0.0052(16)
N21 0.0159(12) 0.0153(12) 0.0186(12) -0.0016(9) 0.0078(9) -0.0007(9)
C22 0.0134(13) 0.0199(15) 0.0188(14) -0.0006(10) 0.0040(11) -0.0004(11)
C23 0.0226(15) 0.0281(16) 0.0179(14) -0.0016(13) 0.0036(11) -0.0034(14)
C24 0.0280(17) 0.0313(18) 0.0185(15) 0.0067(13) 0.0053(13) 0.0006(14)
C25 0.0275(17) 0.0227(16) 0.0249(16) 0.0064(12) 0.0102(13) -0.0005(13)
C26 0.0184(14) 0.0193(15) 0.0227(15) 0.0017(11) 0.0080(12) -0.0003(12)
N41 0.0153(12) 0.0173(12) 0.0185(12) -0.0013(9) 0.0033(9) 0.0022(9)
N42 0.0139(11) 0.0176(12) 0.0164(11) -0.0002(9) 0.0046(9) -0.0006(9)
N43 0.0161(12) 0.0178(12) 0.0175(12) -0.0011(9) 0.0057(9) -0.0015(10)
C44 0.0169(13) 0.0146(13) 0.0166(13) 0.0010(10) 0.0047(11) 0.0001(11)
C45 0.0149(13) 0.0138(13) 0.0177(14) -0.0015(10) 0.0028(10) 0.0005(10)
C46 0.0193(14) 0.0130(13) 0.0200(14) 0.0000(10) 0.0055(11) 0.0014(11)
O46 0.0216(11) 0.0278(12) 0.0156(10) -0.0010(8) 0.0033(8) 0.0017(9)
O47 0.0161(10) 0.0275(12) 0.0191(10) -0.0047(8) 0.0066(8) -0.0001(9)
C47 0.0207(15) 0.0350(19) 0.0254(16) -0.0029(13) 0.0118(13) 0.0051(14)
C48 0.0190(15) 0.0279(17) 0.0176(14) 0.0019(12) 0.0058(11) 0.0021(13)
O48 0.0318(14) 0.0291(14) 0.0321(13) 0.0013(10) 0.0020(11) 0.0122(11)
O49 0.0251(12) 0.0341(14) 0.0275(12) -0.0081(10) -0.0050(9) 0.0022(11)
C49 0.031(2) 0.051(3) 0.035(2) -0.0065(18) -0.0109(16) -0.0021(18)

loop_
_atom_type_symbol
_atom_type_description
_atom_type_scat_dispersion_real
_atom_type_scat_dispersion_imag
_atom_type_scat_source
C C 0.0033 0.0016 'International Tables Vol C Tables 4.2.6.8 and 6.1.1.4'
H H 0 0 'International Tables Vol C Tables 4.2.6.8 and 6.1.1.4'
N N 0.0061 0.0033 'International Tables Vol C Tables 4.2.6.8 and 6.1.1.4'
O O 0.0106 0.006 'International Tables Vol C Tables 4.2.6.8 and 6.1.1.4'
Re Re -1.0185 7.231 'International Tables Vol C Tables 4.2.6.8 and 6.1.1.4'

loop_
_exptl_crystal_face_index_h
_exptl_crystal_face_index_k
_exptl_crystal_face_index_l
_exptl_crystal_face_perp_dist
0 -1 0 0.0279
0 1 0 0.0294
2 0 1 0.0317
-2 0 -1 0.0063
-1 0 3 0.0984
1 0 -3 0.1135

loop_
_geom_angle_atom_site_label_1
_geom_angle_atom_site_label_2
_geom_angle_atom_site_label_3
_geom_angle
C101 Re1 C103 88.94(13)
C101 Re1 C102 89.65(12)
C103 Re1 C102 90.74(13)
C101 Re1 C2 94.58(11)
C103 Re1 C2 99.24(12)
C102 Re1 C2 169.22(11)
C101 Re1 N42 178.10(11)
C103 Re1 N42 89.17(11)
C102 Re1 N42 90.49(11)
C2 Re1 N42 85.61(10)
C101 Re1 N21 94.46(11)
C103 Re1 N21 172.82(11)
C102 Re1 N21 95.60(10)
C2 Re1 N21 74.22(10)
N42 Re1 N21 87.41(9)
O101 C101 Re1 177.7(3)
O102 C102 Re1 178.6(3)
O103 C103 Re1 179.8(3)
C2 N1 C5 111.5(3)
C2 N1 C11 124.3(3)
C5 N1 C11 124.2(3)
N1 C2 N3 103.9(2)
N1 C2 Re1 140.3(2)
N3 C2 Re1 115.8(2)
C2 N3 C4 111.5(2)
C2 N3 C22 119.0(2)
C4 N3 C22 129.6(2)
C5 C4 N3 106.0(3)
C5 C4 H4 127
N3 C4 H4 127
C4 C5 N1 107.1(3)
C4 C5 H5 126.4
N1 C5 H5 126.4
C16 C11 C12 123.0(3)
C16 C11 N1 118.1(3)
C12 C11 N1 118.9(3)
C13 C12 C11 117.2(3)
C13 C12 C17 120.5(3)
C11 C12 C17 122.3(3)
C12 C13 C14 121.9(3)
C12 C13 H13 119
C14 C13 H13 119
C15 C14 C13 118.3(3)
C15 C14 C18 121.1(3)
C13 C14 C18 120.6(3)
C16 C15 C14 122.1(3)
C16 C15 H15 118.9
C14 C15 H15 118.9
C15 C16 C11 117.4(3)
C15 C16 C19 121.5(3)
C11 C16 C19 121.1(3)
C12 C17 H17A 109.5
C12 C17 H17B 109.5
H17A C17 H17B 109.5
C12 C17 H17C 109.5
H17A C17 H17C 109.5
H17B C17 H17C 109.5
C14 C18 H18A 109.5
C14 C18 H18B 109.5
H18A C18 H18B 109.5
C14 C18 H18C 109.5
H18A C18 H18C 109.5
H18B C18 H18C 109.5
C16 C19 H19A 109.5
C16 C19 H19B 109.5
H19A C19 H19B 109.5
C16 C19 H19C 109.5
H19A C19 H19C 109.5
H19B C19 H19C 109.5
C26 N21 C22 117.4(3)
C26 N21 Re1 125.1(2)
C22 N21 Re1 117.49(19)
N21 C22 C23 123.6(3)
N21 C22 N3 113.4(2)
C23 C22 N3 123.0(3)
C24 C23 C22 117.4(3)
C24 C23 H23 121.3
C22 C23 H23 121.3
C25 C24 C23 120.0(3)
C25 C24 H24 120
C23 C24 H24 120
C26 C25 C24 118.6(3)
C26 C25 H25 120.7
C24 C25 H25 120.7
N21 C26 C25 123.0(3)
N21 C26 H26 118.5
C25 C26 H26 118.5
C45 N41 N42 105.4(2)
N43 N42 N41 112.7(2)
N43 N42 Re1 127.13(18)
N41 N42 Re1 120.05(18)
N42 N43 C44 105.5(2)
N43 C44 C45 108.1(2)
N43 C44 C46 120.5(2)
C45 C44 C46 131.3(3)
N41 C45 C44 108.4(2)
N41 C45 C48 119.6(2)
C44 C45 C48 131.3(3)
O46 C46 O47 124.2(3)
O46 C46 C44 124.6(3)
O47 C46 C44 111.2(2)
C46 O47 C47 115.2(2)
O47 C47 H47A 109.5
O47 C47 H47B 109.5
H47A C47 H47B 109.5
O47 C47 H47C 109.5
H47A C47 H47C 109.5
H47B C47 H47C 109.5
O48 C48 O49 123.7(3)
O48 C48 C45 124.2(3)
O49 C48 C45 112.0(3)
C48 O49 C49 113.5(3)
O49 C49 H49A 109.5
O49 C49 H49B 109.5
H49A C49 H49B 109.5
O49 C49 H49C 109.5
H49A C49 H49C 109.5
H49B C49 H49C 109.5

loop_
_geom_bond_atom_site_label_1
_geom_bond_atom_site_label_2
_geom_bond_distance
Re1 C101 1.922(3)
Re1 C103 1.930(3)
Re1 C102 1.949(3)
Re1 C2 2.125(3)
Re1 N42 2.172(2)
Re1 N21 2.197(2)
C101 O101 1.154(4)
C102 O102 1.153(4)
C103 O103 1.147(4)
N1 C2 1.339(4)
N1 C5 1.401(4)
N1 C11 1.449(4)
C2 N3 1.379(4)
N3 C4 1.391(4)
N3 C22 1.404(4)
C4 C5 1.345(5)
C4 H4 0.95
C5 H5 0.95
C11 C16 1.390(4)
C11 C12 1.391(4)
C12 C13 1.386(4)
C12 C17 1.510(4)
C13 C14 1.394(4)
C13 H13 0.95
C14 C15 1.383(5)
C14 C18 1.508(4)
C15 C16 1.382(5)
C15 H15 0.95
C16 C19 1.504(5)
C17 H17A 0.98
C17 H17B 0.98
C17 H17C 0.98
C18 H18A 0.98
C18 H18B 0.98
C18 H18C 0.98
C19 H19A 0.98
C19 H19B 0.98
C19 H19C 0.98
N21 C26 1.343(4)
N21 C22 1.347(4)
C22 C23 1.388(4)
C23 C24 1.384(5)
C23 H23 0.95
C24 C25 1.381(5)
C24 H24 0.95
C25 C26 1.377(4)
C25 H25 0.95
C26 H26 0.95
N41 C45 1.339(4)
N41 N42 1.349(3)
N42 N43 1.339(3)
N43 C44 1.347(4)
C44 C45 1.396(4)
C44 C46 1.474(4)
C45 C48 1.480(4)
C46 O46 1.209(3)
C46 O47 1.338(3)
O47 C47 1.446(3)
C47 H47A 0.98
C47 H47B 0.98
C47 H47C 0.98
C48 O48 1.199(4)
C48 O49 1.334(4)
O49 C49 1.462(4)
C49 H49A 0.98
C49 H49B 0.98
C49 H49C 0.98
